data_2014720
loop_
_publ_author_name
'K. Ravikumar'
'B. Sridhar'

_publ_section_title
;
 Two carbamoyl-substituted dihydropyrimidines: potential mimics of
 dihydropyridine calcium channel blockers
;
_journal_issue 1
_journal_name_full 'Acta Crystallographica Section C'
_journal_page_first o41
_journal_page_last o44
_journal_paper_doi 10.1107/S0108270104028926
_journal_volume 61
_journal_year 2005
_chemical_formula_iupac 'C13 H15 N3 O S, H2 O'
_chemical_formula_moiety 'C13 H15 N3 O S, H2 O'
_chemical_formula_sum 'C13 H17 N3 O2 S'
_chemical_formula_weight 279.36
_chemical_name_systematic
;
6-methyl-5-(N-methylcarbamoyl)-4-phenyl-1,2,3,4-dihydropyrimidine-2-thione
monohydrate
;
_space_group_IT_number 2
_symmetry_cell_setting triclinic
_symmetry_space_group_name_Hall '-P 1'
_symmetry_space_group_name_H-M 'P -1'
_cell_angle_alpha 86.0950(10)
_cell_angle_beta 84.8410(10)
_cell_angle_gamma 78.2410(10)
_cell_formula_units_Z 2
_cell_length_a 5.0116(3)
_cell_length_b 8.9507(6)
_cell_length_c 16.0882(11)
_cell_measurement_reflns_used 5613
_cell_measurement_temperature 273(2)
_cell_measurement_theta_max 27.997
_cell_measurement_theta_min 2.327
_cell_volume 702.75(8)
_computing_cell_refinement 'SAINT (Bruker, 2001)'
_computing_data_collection 'SMART (Bruker, 2001)'
_computing_data_reduction SAINT
_computing_molecular_graphics 'Ortep-3 (Farrugia, 1997) and PLATON (Spek, 2003)'
_computing_publication_material 'SHELXL97 and PARST (Nardelli, 1995)'
_computing_structure_refinement 'SHELXL97 (Sheldrick, 1997)'
_computing_structure_solution 'SHELXS97 (Sheldrick, 1997)'
_diffrn_ambient_temperature 273(2)
_diffrn_measured_fraction_theta_full 0.997
_diffrn_measured_fraction_theta_max 0.946
_diffrn_measurement_device 'Bruker SMART APEX CCD area-detector'
_diffrn_measurement_device_type 'CCD Area Detector'
_diffrn_measurement_method '\w scan'
_diffrn_radiation_monochromator graphite
_diffrn_radiation_source 'fine-focus sealed tube'
_diffrn_radiation_type MoK\a
_diffrn_radiation_wavelength 0.71073
_diffrn_reflns_av_R_equivalents 0.0172
_diffrn_reflns_limit_h_max 6
_diffrn_reflns_limit_h_min -6
_diffrn_reflns_limit_k_max 11
_diffrn_reflns_limit_k_min -11
_diffrn_reflns_limit_l_max 20
_diffrn_reflns_limit_l_min -21
_diffrn_reflns_number 8102
_diffrn_reflns_theta_full 25
_diffrn_reflns_theta_max 28.03
_diffrn_reflns_theta_min 2.33
_diffrn_standards_number 0
_exptl_absorpt_coefficient_mu 0.232
_exptl_absorpt_correction_type none
_exptl_crystal_colour colorless
_exptl_crystal_density_diffrn 1.32
_exptl_crystal_density_method 'not measured'
_exptl_crystal_description needle
_exptl_crystal_F_000 296
_exptl_crystal_size_max 0.20
_exptl_crystal_size_mid 0.15
_exptl_crystal_size_min 0.10
_refine_diff_density_max 0.242
_refine_diff_density_min -0.241
_refine_ls_extinction_method none
_refine_ls_goodness_of_fit_ref 1.053
_refine_ls_hydrogen_treatment mixed
_refine_ls_matrix_type full
_refine_ls_number_parameters 182
_refine_ls_number_reflns 3227
_refine_ls_number_restraints 2
_refine_ls_restrained_S_all 1.053
_refine_ls_R_factor_all 0.0437
_refine_ls_R_factor_gt 0.0412
_refine_ls_shift/su_max 0.001
_refine_ls_shift/su_mean 0.000
_refine_ls_structure_factor_coef Fsqd
_refine_ls_weighting_details 'calc w=1/[\s^2^(Fo^2^)+(0.0601P)^2^+0.1834P] where P=(Fo^2^+2Fc^2^)/3'
_refine_ls_weighting_scheme calc
_refine_ls_wR_factor_gt 0.1126
_refine_ls_wR_factor_ref 0.1149
_reflns_number_gt 2971
_reflns_number_total 3227
_reflns_threshold_expression I>2\s(I)
_cod_data_source_file sk1782.cif
_cod_data_source_block I
_cod_database_code 2014720
_cod_database_fobs_code 2014720

loop_
_symmetry_equiv_pos_as_xyz
'x, y, z'
'-x, -y, -z'

loop_
_atom_site_label
_atom_site_fract_x
_atom_site_fract_y
_atom_site_fract_z
_atom_site_U_iso_or_equiv
_atom_site_adp_type
_atom_site_calc_flag
_atom_site_refinement_flags
_atom_site_occupancy
_atom_site_disorder_assembly
_atom_site_disorder_group
_atom_site_type_symbol
S1 0.27882(9) 0.80405(4) 0.51855(2) 0.04755(14) Uani d . 1 . . S
N1 0.3380(2) 0.98831(14) 0.38552(7) 0.0397(3) Uani d . 1 . . N
H1N 0.4508 1.0209 0.4136 0.048 Uiso calc R 1 . . H
C2 0.2771(3) 1.06121(15) 0.30772(8) 0.0354(3) Uani d . 1 . . C
C3 0.1503(3) 0.99441(15) 0.25557(8) 0.0342(3) Uani d . 1 . . C
C4 0.0663(3) 0.84337(16) 0.28020(8) 0.0361(3) Uani d . 1 . . C
H4 -0.1250 0.8533 0.2682 0.043 Uiso calc R 1 . . H
N5 0.0839(3) 0.80925(14) 0.37017(7) 0.0414(3) Uani d . 1 . . N
H5N -0.0078 0.7443 0.3936 0.050 Uiso calc R 1 . . H
C6 0.2295(3) 0.87017(16) 0.41850(8) 0.0370(3) Uani d . 1 . . C
C7 0.2370(3) 0.71526(16) 0.22954(9) 0.0392(3) Uani d . 1 . . C
C8 0.4744(3) 0.62708(19) 0.25705(12) 0.0524(4) Uani d . 1 . . C
H8 0.5327 0.6446 0.3081 0.063 Uiso calc R 1 . . H
C9 0.6271(4) 0.5121(2) 0.20875(15) 0.0679(5) Uani d . 1 . . C
H9 0.7871 0.4530 0.2277 0.081 Uiso calc R 1 . . H
C10 0.5432(5) 0.4854(2) 0.13347(14) 0.0724(6) Uani d . 1 . . C
H10 0.6454 0.4080 0.1015 0.087 Uiso calc R 1 . . H
C11 0.3093(5) 0.5728(2) 0.10550(12) 0.0720(6) Uani d . 1 . . C
H11 0.2534 0.5552 0.0541 0.086 Uiso calc R 1 . . H
C12 0.1546(4) 0.6872(2) 0.15304(10) 0.0554(4) Uani d . 1 . . C
H12 -0.0053 0.7457 0.1336 0.067 Uiso calc R 1 . . H
C21 0.3578(4) 1.21356(18) 0.29560(10) 0.0470(3) Uani d . 1 . . C
H21A 0.2913 1.2639 0.2447 0.070 Uiso calc R 1 . . H
H21B 0.5534 1.1998 0.2924 0.070 Uiso calc R 1 . . H
H21C 0.2805 1.2748 0.3419 0.070 Uiso calc R 1 . . H
C31 0.0790(3) 1.05908(15) 0.17068(8) 0.0353(3) Uani d . 1 . . C
O32 -0.1512(2) 1.06625(14) 0.14737(7) 0.0526(3) Uani d . 1 . . O
N33 0.2787(2) 1.10168(15) 0.12043(7) 0.0415(3) Uani d . 1 . . N
H33N 0.4381 1.0912 0.1385 0.050 Uiso calc R 1 . . H
C34 0.2366(3) 1.1651(2) 0.03617(9) 0.0524(4) Uani d . 1 . . C
H34A 0.1036 1.2589 0.0382 0.079 Uiso calc R 1 . . H
H34B 0.1724 1.0937 0.0050 0.079 Uiso calc R 1 . . H
H34C 0.4062 1.1848 0.0096 0.079 Uiso calc R 1 . . H
O1W 0.8083(3) 0.56801(18) 0.43422(11) 0.0712(4) Uani d D 1 . . O
H1W 0.672(6) 0.611(4) 0.469(2) 0.161(16) Uiso d D 1 . . H
H2W 0.844(7) 0.476(2) 0.452(2) 0.131(12) Uiso d D 1 . . H

loop_
_atom_site_aniso_label
_atom_site_aniso_U_11
_atom_site_aniso_U_22
_atom_site_aniso_U_33
_atom_site_aniso_U_12
_atom_site_aniso_U_13
_atom_site_aniso_U_23
S1 0.0653(3) 0.0488(2) 0.0318(2) -0.01859(18) -0.00912(16) 0.00317(14)
N1 0.0474(6) 0.0451(6) 0.0313(5) -0.0186(5) -0.0093(5) 0.0003(5)
C2 0.0362(6) 0.0383(6) 0.0323(6) -0.0095(5) -0.0031(5) 0.0002(5)
C21 0.0622(9) 0.0428(8) 0.0407(7) -0.0203(7) -0.0089(6) 0.0002(6)
C3 0.0311(6) 0.0389(6) 0.0331(6) -0.0081(5) -0.0035(5) -0.0003(5)
C31 0.0308(6) 0.0391(7) 0.0360(6) -0.0055(5) -0.0069(5) -0.0021(5)
O32 0.0320(5) 0.0764(8) 0.0505(6) -0.0124(5) -0.0131(4) 0.0060(5)
N33 0.0342(6) 0.0582(7) 0.0335(6) -0.0126(5) -0.0084(4) 0.0055(5)
C34 0.0570(9) 0.0655(10) 0.0350(7) -0.0143(8) -0.0078(6) 0.0078(7)
C4 0.0353(6) 0.0443(7) 0.0320(6) -0.0146(5) -0.0051(5) -0.0007(5)
N5 0.0490(7) 0.0484(7) 0.0318(6) -0.0231(5) -0.0021(5) 0.0010(5)
C6 0.0396(7) 0.0402(7) 0.0315(6) -0.0088(5) -0.0021(5) -0.0027(5)
C7 0.0448(7) 0.0394(7) 0.0367(7) -0.0173(6) -0.0010(5) 0.0003(5)
C8 0.0492(8) 0.0493(9) 0.0601(10) -0.0120(7) -0.0075(7) -0.0030(7)
C9 0.0564(10) 0.0506(10) 0.0914(15) -0.0049(8) 0.0065(10) 0.0007(9)
C10 0.0948(15) 0.0521(10) 0.0652(12) -0.0142(10) 0.0271(11) -0.0117(9)
C11 0.1112(17) 0.0625(11) 0.0417(9) -0.0176(11) 0.0057(10) -0.0116(8)
C12 0.0748(11) 0.0556(9) 0.0368(8) -0.0129(8) -0.0079(7) -0.0041(7)
O1W 0.0640(8) 0.0603(8) 0.0913(11) -0.0215(7) -0.0097(8) 0.0136(8)

loop_
_atom_type_symbol
_atom_type_description
_atom_type_scat_dispersion_real
_atom_type_scat_dispersion_imag
_atom_type_scat_source
C C 0.0033 0.0016 'International Tables Vol C Tables 4.2.6.8 and 6.1.1.4'
H H 0 0 'International Tables Vol C Tables 4.2.6.8 and 6.1.1.4'
N N 0.0061 0.0033 'International Tables Vol C Tables 4.2.6.8 and 6.1.1.4'
O O 0.0106 0.006 'International Tables Vol C Tables 4.2.6.8 and 6.1.1.4'
S S 0.1246 0.1234 'International Tables Vol C Tables 4.2.6.8 and 6.1.1.4'

loop_
_geom_angle_atom_site_label_1
_geom_angle_atom_site_label_2
_geom_angle_atom_site_label_3
_geom_angle
C6 N1 C2 123.37(11)
C6 N1 H1N 118.3
C2 N1 H1N 118.3
C3 C2 N1 119.28(12)
C3 C2 C21 127.80(13)
N1 C2 C21 112.87(11)
C2 C21 H21A 109.5
C2 C21 H21B 109.5
H21A C21 H21B 109.5
C2 C21 H21C 109.5
H21A C21 H21C 109.5
H21B C21 H21C 109.5
C2 C3 C31 124.31(12)
C2 C3 C4 120.96(12)
C31 C3 C4 114.73(11)
O32 C31 N33 121.91(13)
O32 C31 C3 121.25(12)
N33 C31 C3 116.77(11)
C31 N33 C34 122.21(12)
C31 N33 H33N 118.9
C34 N33 H33N 118.9
N33 C34 H34A 109.5
N33 C34 H34B 109.5
H34A C34 H34B 109.5
N33 C34 H34C 109.5
H34A C34 H34C 109.5
H34B C34 H34C 109.5
N5 C4 C3 109.98(10)
N5 C4 C7 111.55(11)
C3 C4 C7 111.27(11)
N5 C4 H4 108.0
C3 C4 H4 108.0
C7 C4 H4 108.0
C6 N5 C4 125.46(11)
C6 N5 H5N 117.3
C4 N5 H5N 117.3
N5 C6 N1 117.38(12)
N5 C6 S1 122.21(11)
N1 C6 S1 120.41(10)
C8 C7 C12 118.84(15)
C8 C7 C4 121.74(13)
C12 C7 C4 119.41(14)
C7 C8 C9 120.24(18)
C7 C8 H8 119.9
C9 C8 H8 119.9
C10 C9 C8 120.34(19)
C10 C9 H9 119.8
C8 C9 H9 119.8
C11 C10 C9 119.83(18)
C11 C10 H10 120.1
C9 C10 H10 120.1
C10 C11 C12 120.50(19)
C10 C11 H11 119.8
C12 C11 H11 119.8
C11 C12 C7 120.25(18)
C11 C12 H12 119.9
C7 C12 H12 119.9
H1W O1W H2W 104(3)

loop_
_geom_bond_atom_site_label_1
_geom_bond_atom_site_label_2
_geom_bond_site_symmetry_2
_geom_bond_distance
_geom_bond_publ_flag
S1 C6 . 1.6982(14) ?
N1 C6 . 1.3422(18) y
N1 C2 . 1.4008(16) y
N1 H1N . 0.8600 ?
C2 C3 . 1.3358(18) y
C2 C21 . 1.4952(19) ?
C21 H21A . 0.9600 ?
C21 H21B . 0.9600 ?
C21 H21C . 0.9600 ?
C3 C31 . 1.4912(17) ?
C3 C4 . 1.5137(18) y
C31 O32 . 1.2326(16) y
C31 N33 . 1.3299(18) y
N33 C34 . 1.4499(18) ?
N33 H33N . 0.8600 ?
C34 H34A . 0.9600 ?
C34 H34B . 0.9600 ?
C34 H34C . 0.9600 ?
C4 N5 . 1.4657(16) y
C4 C7 . 1.5209(19) ?
C4 H4 . 0.9800 ?
N5 C6 . 1.3252(18) y
N5 H5N . 0.8600 ?
C7 C8 . 1.378(2) ?
C7 C12 . 1.387(2) ?
C8 C9 . 1.389(3) ?
C8 H8 . 0.9300 ?
C9 C10 . 1.368(3) ?
C9 H9 . 0.9300 ?
C10 C11 . 1.364(3) ?
C10 H10 . 0.9300 ?
C11 C12 . 1.383(3) ?
C11 H11 . 0.9300 ?
C12 H12 . 0.9300 ?
O1W H1W . 0.886(18) ?
O1W H2W . 0.844(18) ?

loop_
_geom_hbond_atom_site_label_D
_geom_hbond_atom_site_label_H
_geom_hbond_atom_site_label_A
_geom_hbond_site_symmetry_A
_geom_hbond_distance_DH
_geom_hbond_distance_HA
_geom_hbond_distance_DA
_geom_hbond_angle_DHA
O1W H1W S1 . 0.88(3) 2.45(3) 3.2868(18) 157(3)
O1W H2W O1W 2_766 0.84(2) 2.60(3) 3.014(3) 112(3)
O1W H2W S1 2_666 0.84(2) 2.70(2) 3.4708(15) 153(3)
N1 H1N S1 2_676 0.86 2.62 3.4499(12) 164
N5 H5N O1W 1_455 0.86 2.03 2.8791(19) 171
N33 H33N O32 1_655 0.86 2.04 2.8788(15) 164
C8 H8 O1W . 0.93 2.53 3.391(2) 153
C21 H21A N33 . 0.96 2.56 3.138(2) 119

loop_
_geom_torsion_atom_site_label_1
_geom_torsion_atom_site_label_2
_geom_torsion_atom_site_label_3
_geom_torsion_atom_site_label_4
_geom_torsion
_geom_torsion_publ_flag
C6 N1 C2 C3 -13.9(2) y
C6 N1 C2 C21 163.75(14) ?
N1 C2 C3 C31 -178.88(12) ?
C21 C2 C3 C31 3.9(2) ?
N1 C2 C3 C4 1.41(19) ?
C21 C2 C3 C4 -175.86(14) ?
C2 C3 C31 O32 -132.12(15) ?
C4 C3 C31 O32 47.60(18) ?
C2 C3 C31 N33 50.90(19) ?
C4 C3 C31 N33 -129.37(13) ?
O32 C31 N33 C34 2.6(2) ?
C3 C31 N33 C34 179.52(13) ?
C2 C3 C4 N5 13.51(18) y
C31 C3 C4 N5 -166.23(11) ?
C2 C3 C4 C7 -110.62(14) ?
C31 C3 C4 C7 69.64(14) ?
C3 C4 N5 C6 -20.12(19) y
C7 C4 N5 C6 103.84(16) ?
C4 N5 C6 N1 10.2(2) ?
C4 N5 C6 S1 -170.10(11) ?
C2 N1 C6 N5 8.3(2) y
C2 N1 C6 S1 -171.46(10) ?
N5 C4 C7 C8 -31.61(18) ?
C3 C4 C7 C8 91.62(16) ?
N5 C4 C7 C12 149.30(13) ?
C3 C4 C7 C12 -87.48(16) ?
C12 C7 C8 C9 -0.2(2) ?
C4 C7 C8 C9 -179.25(14) ?
C7 C8 C9 C10 0.0(3) ?
C8 C9 C10 C11 0.4(3) ?
C9 C10 C11 C12 -0.6(3) ?
C10 C11 C12 C7 0.5(3) ?
C8 C7 C12 C11 -0.1(3) ?
C4 C7 C12 C11 179.03(16) ?

loop_
_cod_related_entry_id
_cod_related_entry_database
_cod_related_entry_code
1 ChemSpider 21133988
